data_7159297
loop_
_publ_author_name
'Saney, Liban'
'Christensen, Kirsten E.'
'Genov, Miroslav'
'Pretsch, Alexander'
'Pretsch, Dagmar'
'Moloney, Mark G.'

_publ_section_title
;
 Tetramate derivatives by chemoselective Dieckmann ring closure of
 <i>allo</i>-phenylserines, and their antibacterial activity.
;
_journal_issue 19
_journal_name_full 'Organic &amp; biomolecular chemistry'
_journal_page_first 4061
_journal_page_last 4071
_journal_paper_doi 10.1039/d3ob00376k
_journal_volume 21
_journal_year 2023
_chemical_absolute_configuration ad
_chemical_formula_moiety 'C21 H29 N O6 Si'
_chemical_formula_sum 'C21 H29 N O6 Si'
_chemical_formula_weight 419.55
_chemical_melting_point ?
_space_group_IT_number 4
_space_group_name_Hall 'P 2yb'
_space_group_name_H-M_alt 'P 1 21 1'
_symmetry_cell_setting monoclinic
_symmetry_space_group_name_Hall 'P 2yb'
_symmetry_space_group_name_H-M 'P 1 21 1'
_atom_sites_solution_hydrogens difmap
_atom_sites_solution_primary other
_audit_block_doi 10.5517/ccdc.csd.cc2bhq4q
_audit_creation_date 2018-11-12
_audit_creation_method CRYSTALS_ver_14.61_build_7031
_audit_update_record
;
2022-03-18 deposited with the CCDC.	2023-04-12 downloaded from the CCDC.
;
_cell_angle_alpha 90
_cell_angle_beta 113.311(12)
_cell_angle_gamma 90
_cell_formula_units_Z 2
_cell_length_a 11.7216(10)
_cell_length_b 7.9879(6)
_cell_length_c 13.3513(14)
_cell_measurement_reflns_used 3200
_cell_measurement_temperature 300
_cell_measurement_theta_max 72
_cell_measurement_theta_min 4
_cell_volume 1148.1(2)
_computing_cell_refinement
; 
 CrysAlisPro (Rigaku Oxford Diffraction, 2017) 
;
_computing_data_collection 'SuperNova, (Oxford Diffraction, 2010)'
_computing_data_reduction
; 
 CrysAlisPro (Rigaku Oxford Diffraction, 2017) 
;
_computing_molecular_graphics 'CAMERON (Watkin et al., 1996)'
_computing_publication_material 'CRYSTALS (Betteridge et al., 2003)'
_computing_structure_refinement 'CRYSTALS (Betteridge et al., 2003)'
_computing_structure_solution 'Superflip (Palatinus & Chapuis, 2007)'
_diffrn_ambient_temperature 300
_diffrn_measured_fraction_theta_full 0.999
_diffrn_measured_fraction_theta_max 0.992
_diffrn_measurement_device Area
_diffrn_measurement_device_type 'Oxford Diffraction SuperNova'
_diffrn_measurement_method \w
_diffrn_radiation_monochromator 'focussing mirrors'
_diffrn_radiation_type 'Cu K\a'
_diffrn_radiation_wavelength 1.54184
_diffrn_reflns_av_R_equivalents 0.034
_diffrn_reflns_av_sigmaI/netI 0.0581
_diffrn_reflns_av_unetI/netI 0.058
_diffrn_reflns_limit_h_max 14
_diffrn_reflns_limit_h_min -10
_diffrn_reflns_limit_k_max 9
_diffrn_reflns_limit_k_min -9
_diffrn_reflns_limit_l_max 16
_diffrn_reflns_limit_l_min -16
_diffrn_reflns_number 11442
_diffrn_reflns_theta_full 73.769
_diffrn_reflns_theta_max 76.050
_diffrn_reflns_theta_min 3.605
_diffrn_standards_number 0
_exptl_absorpt_coefficient_mu 1.197
_exptl_absorpt_correction_T_max 0.96
_exptl_absorpt_correction_T_min 0.72
_exptl_absorpt_correction_type multi-scan
_exptl_absorpt_process_details
; 
 CrysAlisPro (Rigaku Oxford Diffraction, 2017) 
;
_exptl_crystal_colour clear_pale_colourless
_exptl_crystal_density_diffrn 1.214
_exptl_crystal_density_meas ?
_exptl_crystal_density_method 'not measured'
_exptl_crystal_description lath
_exptl_crystal_F_000 447.997
_exptl_crystal_size_max 0.18
_exptl_crystal_size_mid 0.08
_exptl_crystal_size_min 0.03
_refine_diff_density_max 0.15
_refine_diff_density_min -0.18
_refine_ls_abs_structure_details
; 
 Parsons, Flack & Wagner (2013), 
 1854 Friedel Pairs 
;
_refine_ls_abs_structure_Flack -0.05(3)
_refine_ls_extinction_method None
_refine_ls_goodness_of_fit_ref 1.0019
_refine_ls_hydrogen_treatment constr
_refine_ls_matrix_type full
_refine_ls_number_parameters 321
_refine_ls_number_reflns 4682
_refine_ls_number_restraints 13
_refine_ls_R_factor_all 0.0594
_refine_ls_R_factor_gt 0.0436
_refine_ls_shift/su_max 0.0004028
_refine_ls_shift/su_mean 0.0000287
_refine_ls_structure_factor_coef Fsqd
_refine_ls_weighting_details
;
 Method= Modified Sheldrick 
 w=1/[\s^2^(F^2^) + ( 0.04P)^2^ + 0.09P] 
 ,where P=(max(Fo^2^,0) + 2Fc^2^)/3 
;
_refine_ls_weighting_scheme calc
_refine_ls_wR_factor_all 0.1173
_refine_ls_wR_factor_gt 0.1001
_refine_ls_wR_factor_ref 0.1173
_reflns_limit_h_max 13
_reflns_limit_h_min -14
_reflns_limit_k_max 9
_reflns_limit_k_min -9
_reflns_limit_l_max 16
_reflns_limit_l_min 0
_reflns_number_gt 3525
_reflns_number_total 4682
_reflns_threshold_expression I>2.0\s(I)
_oxford_diffrn_Wilson_B_factor 5.43
_oxford_diffrn_Wilson_scale 0.02
_oxford_refine_ls_r_factor_ref 0.0594
_oxford_refine_ls_scale 8.5(2)
_oxford_reflns_number_all 4682
_oxford_structure_analysis_title 7037-RT-Cu
_cod_data_source_file d3ob00376k2.cif
_cod_data_source_block 9-175La
_cod_depositor_comments
;
The following automatic conversions were performed:

data item '_chemical_melting_point' value 'not measured' was changed
to '?' -- the value is undefined or not given.

data item '_exptl_crystal_density_meas' value 'not measured' was
changed to '?' -- the value is perceived as not measured.

Automatic conversion script
Id: cif_fix_values 8170 2020-07-09 18:12:32Z antanas 

 Adding full bibliography for 7159291--7159301.cif.
;
_cod_original_sg_symbol_H-M 'P 21 '
_cod_database_code 7159297
_oxford_refine_reflns_threshold_expression_ref I>-10.0\s(I)
_oxford_hooft_y -0.09(3)
_oxford_bijvoet_difference -0.05(3)
_oxford_refined_flack_x -0.08(5)

loop_
_symmetry_equiv_pos_as_xyz
x,y,z
-x,y+1/2,-z

loop_
_atom_site_label
_atom_site_type_symbol
_atom_site_fract_x
_atom_site_fract_y
_atom_site_fract_z
_atom_site_U_iso_or_equiv
_atom_site_occupancy
_atom_site_adp_type
_atom_site_refinement_flags_posn
_atom_site_refinement_flags_adp
_atom_site_refinement_flags_occupancy
_atom_site_disorder_assembly
_atom_site_disorder_group
_atom_site_attached_hydrogens
O1 O 0.7319(2) 1.2144(3) 0.75474(19) 0.0804 1.0000 Uani . . . . . .
C2 C 0.7016(3) 1.0722(4) 0.7675(2) 0.0603 1.0000 Uani . . . . . .
N3 N 0.61958(19) 1.0311(3) 0.81400(17) 0.0570 1.0000 Uani . . . . . .
C4 C 0.5892(2) 1.1302(4) 0.8919(2) 0.0628 1.0000 Uani . . . . . .
C5 C 0.5727(2) 0.9936(4) 0.9681(3) 0.0672 1.0000 Uani . . . . . .
C6 C 0.6341(2) 0.8343(4) 0.9482(2) 0.0587 1.0000 Uani . . . . . .
C7 C 0.6091(2) 0.8509(4) 0.8274(2) 0.0559 1.0000 Uani . . . . . .
C8 C 0.6939(2) 0.7811(4) 0.77648(19) 0.0544 1.0000 Uani . . . . . .
C9 C 0.7183(2) 0.6172(4) 0.7597(2) 0.0638 1.0000 Uani . . . . . .
C10 C 0.7958(3) 0.5890(4) 0.7044(3) 0.0706 1.0000 Uani . . . . . .
C11 C 0.8452(3) 0.7184(4) 0.6671(3) 0.0723 1.0000 Uani . . . . . .
C12 C 0.8204(3) 0.8831(4) 0.6843(2) 0.0671 1.0000 Uani . . . . . .
C13 C 0.7437(2) 0.9127(4) 0.7392(2) 0.0563 1.0000 Uani . . . . . .
C21 C 0.6880(3) 1.2581(4) 0.9527(2) 0.0673 1.0000 Uani . . . . . .
O22 O 0.6643(2) 1.4015(3) 0.9627(2) 0.0966 1.0000 Uani . . . . . .
O23 O 0.79902(19) 1.1892(3) 0.99580(18) 0.0829 1.0000 Uani . . . . . .
C24 C 0.9017(3) 1.3031(7) 1.0496(3) 0.1186 1.0000 Uani . . . . . .
C31 C 0.7696(3) 0.8168(4) 1.0232(2) 0.0697 1.0000 Uani . . . . . .
O32 O 0.85443(18) 0.8073(5) 0.99746(19) 0.1096 1.0000 Uani . . . . . .
O33 O 0.7825(2) 0.8087(5) 1.12565(17) 0.1025 1.0000 Uani . . . . . .
C34 C 0.9100(4) 0.7907(8) 1.2051(3) 0.1353 1.0000 Uani . . . . . .
O41 O 0.48486(14) 0.7958(3) 0.77120(14) 0.0643 1.0000 Uani . . . . . .
Si42 Si 0.39393(14) 0.7318(4) 0.64994(13) 0.0668 0.544(5) Uani D . P 1 1 .
Si142 Si 0.38369(16) 0.8491(5) 0.64140(15) 0.0667 0.456(5) Uani D . P 1 2 .
C43 C 0.3838(9) 0.5001(10) 0.6499(9) 0.1185 0.544(5) Uani D . P 1 1 .
C143 C 0.3343(12) 1.0698(13) 0.6332(11) 0.1305 0.456(5) Uani D . P 1 2 .
C44 C 0.4596(11) 0.809(3) 0.5524(8) 0.0959 0.544(5) Uani D . P 1 1 .
C144 C 0.4310(14) 0.802(4) 0.5272(10) 0.0959 0.456(5) Uani D . P 1 2 .
C145 C 0.2511(7) 0.7097(11) 0.6249(7) 0.0881 0.456(5) Uani D . P 1 2 .
C45 C 0.2399(5) 0.8297(10) 0.6293(5) 0.0824 0.544(5) Uani D . P 1 1 .
C146 C 0.136(2) 0.743(4) 0.5201(12) 0.1061 0.456(5) Uani D . P 1 2 .
C46 C 0.1465(19) 0.774(4) 0.5154(14) 0.1304 0.544(5) Uani D . P 1 1 .
C48 C 0.2515(9) 1.0211(10) 0.6255(10) 0.1236 0.544(5) Uani D . P 1 1 .
C147 C 0.199(2) 0.746(5) 0.7126(16) 0.1548 0.456(5) Uani D . P 1 2 .
C47 C 0.2096(18) 0.777(4) 0.7271(15) 0.1385 0.544(5) Uani D . P 1 1 .
C148 C 0.2890(12) 0.5250(11) 0.6294(13) 0.1462 0.456(5) Uani D . P 1 2 .
H431 H 0.3246 0.4626 0.5796 0.1781 0.544(5) Uiso R . P 1 1 .
H433 H 0.4640 0.4526 0.6619 0.1778 0.544(5) Uiso R . P 1 1 .
H432 H 0.3583 0.4654 0.7073 0.1780 0.544(5) Uiso R . P 1 1 .
H1432 H 0.2622 1.0855 0.5670 0.1960 0.456(5) Uiso R . P 1 2 .
H1431 H 0.3151 1.0944 0.6954 0.1960 0.456(5) Uiso R . P 1 2 .
H1433 H 0.4010 1.1401 0.6329 0.1961 0.456(5) Uiso R . P 1 2 .
H41 H 0.5094 1.1896 0.8549 0.0746 1.0000 Uiso R . . . . .
H51 H 0.4848 0.9728 0.9504 0.0803 1.0000 Uiso R . . . . .
H52 H 0.6137 1.0282 1.0433 0.0803 1.0000 Uiso R . . . . .
H61 H 0.5915 0.7379 0.9600 0.0706 1.0000 Uiso R . . . . .
H91 H 0.6862 0.5261 0.7858 0.0774 1.0000 Uiso R . . . . .
H101 H 0.8135 0.4772 0.6920 0.0852 1.0000 Uiso R . . . . .
H111 H 0.8965 0.6950 0.6293 0.0873 1.0000 Uiso R . . . . .
H121 H 0.8534 0.9728 0.6581 0.0808 1.0000 Uiso R . . . . .
H242 H 0.9775 1.2372 1.0778 0.1781 1.0000 Uiso R . . . . .
H241 H 0.9065 1.3849 0.9987 0.1780 1.0000 Uiso R . . . . .
H243 H 0.8909 1.3574 1.1105 0.1781 1.0000 Uiso R . . . . .
H343 H 0.9106 0.7427 1.2723 0.2032 1.0000 Uiso R . . . . .
H341 H 0.9557 0.7211 1.1693 0.2030 1.0000 Uiso R . . . . .
H342 H 0.9480 0.9018 1.2190 0.2034 1.0000 Uiso R . . . . .
H1441 H 0.4375 0.6820 0.5227 0.1443 0.456(5) Uiso R . P 1 2 .
H1442 H 0.3680 0.8445 0.4606 0.1438 0.456(5) Uiso R . P 1 2 .
H1443 H 0.5098 0.8548 0.5407 0.1441 0.456(5) Uiso R . P 1 2 .
H443 H 0.4713 0.9298 0.5632 0.1438 0.544(5) Uiso R . P 1 1 .
H441 H 0.3990 0.7848 0.4791 0.1439 0.544(5) Uiso R . P 1 1 .
H442 H 0.5368 0.7521 0.5654 0.1438 0.544(5) Uiso R . P 1 1 .
H1461 H 0.0688 0.6749 0.5209 0.1598 0.456(5) Uiso R . P 1 2 .
H1462 H 0.1545 0.7163 0.4578 0.1599 0.456(5) Uiso R . P 1 2 .
H1463 H 0.1134 0.8598 0.5174 0.1600 0.456(5) Uiso R . P 1 2 .
H462 H 0.0694 0.8302 0.5004 0.1950 0.544(5) Uiso R . P 1 1 .
H463 H 0.1341 0.6550 0.5155 0.1949 0.544(5) Uiso R . P 1 1 .
H461 H 0.1780 0.8032 0.4609 0.1948 0.544(5) Uiso R . P 1 1 .
H481 H 0.1697 1.0673 0.6045 0.1850 0.544(5) Uiso R . P 1 1 .
H482 H 0.2864 1.0510 0.5734 0.1850 0.544(5) Uiso R . P 1 1 .
H483 H 0.3037 1.0593 0.6974 0.1849 0.544(5) Uiso R . P 1 1 .
H1472 H 0.1335 0.6681 0.7043 0.2349 0.456(5) Uiso R . P 1 2 .
H1473 H 0.2632 0.7332 0.7842 0.2349 0.456(5) Uiso R . P 1 2 .
H1471 H 0.1672 0.8585 0.7038 0.2349 0.456(5) Uiso R . P 1 2 .
H471 H 0.1260 0.8091 0.7134 0.2050 0.544(5) Uiso R . P 1 1 .
H473 H 0.2177 0.6573 0.7369 0.2050 0.544(5) Uiso R . P 1 1 .
H472 H 0.2651 0.8332 0.7917 0.2049 0.544(5) Uiso R . P 1 1 .
H1482 H 0.2172 0.4551 0.6141 0.2191 0.456(5) Uiso R . P 1 2 .
H1481 H 0.3247 0.5038 0.5763 0.2190 0.456(5) Uiso R . P 1 2 .
H1483 H 0.3492 0.5002 0.7017 0.2190 0.456(5) Uiso R . P 1 2 .

loop_
_atom_site_aniso_label
_atom_site_aniso_U_11
_atom_site_aniso_U_22
_atom_site_aniso_U_33
_atom_site_aniso_U_23
_atom_site_aniso_U_13
_atom_site_aniso_U_12
O1 0.1128(16) 0.0530(11) 0.0893(15) 0.0041(10) 0.0547(13) -0.0064(11)
C2 0.0711(15) 0.0536(14) 0.0586(15) 0.0016(11) 0.0281(13) -0.0030(11)
N3 0.0673(12) 0.0526(11) 0.0560(12) 0.0034(9) 0.0296(10) 0.0045(9)
C4 0.0577(13) 0.0643(15) 0.0681(16) -0.0040(13) 0.0268(13) 0.0058(12)
C5 0.0619(15) 0.0795(17) 0.0686(17) -0.0062(13) 0.0348(14) -0.0031(12)
C6 0.0557(12) 0.0637(14) 0.0589(13) 0.0029(12) 0.0250(11) -0.0078(11)
C7 0.0529(12) 0.0552(12) 0.0624(13) 0.0001(11) 0.0260(11) -0.0042(10)
C8 0.0561(11) 0.0537(12) 0.0543(12) -0.0015(11) 0.0227(10) -0.0020(10)
C9 0.0651(15) 0.0569(14) 0.0727(18) -0.0002(13) 0.0309(14) -0.0016(12)
C10 0.0674(15) 0.0661(17) 0.0798(19) -0.0114(14) 0.0309(14) 0.0038(12)
C11 0.0649(15) 0.0844(19) 0.0759(18) -0.0150(16) 0.0365(14) -0.0041(14)
C12 0.0706(16) 0.0757(19) 0.0633(16) -0.0055(13) 0.0352(14) -0.0128(12)
C13 0.0611(13) 0.0560(13) 0.0552(13) -0.0002(11) 0.0266(11) -0.0043(11)
C21 0.0740(16) 0.0684(19) 0.0706(16) -0.0097(12) 0.0405(14) -0.0035(12)
O22 0.1164(18) 0.0706(14) 0.127(2) -0.0277(14) 0.0744(17) -0.0080(12)
O23 0.0684(12) 0.0963(16) 0.0815(14) -0.0100(12) 0.0270(11) -0.0088(11)
C24 0.085(2) 0.166(4) 0.105(3) -0.034(3) 0.038(2) -0.047(3)
C31 0.0701(15) 0.0742(18) 0.0605(14) 0.0078(14) 0.0212(12) -0.0014(14)
O32 0.0576(10) 0.184(3) 0.0817(14) -0.0065(19) 0.0212(10) 0.0146(16)
O33 0.0854(13) 0.153(2) 0.0578(11) 0.0102(16) 0.0162(10) -0.0068(17)
C34 0.113(3) 0.182(5) 0.074(2) 0.011(3) -0.003(2) 0.002(4)
O41 0.0528(8) 0.0745(11) 0.0647(10) -0.0044(9) 0.0222(7) -0.0071(8)
Si42 0.0622(8) 0.0771(19) 0.0596(9) -0.0042(8) 0.0226(7) -0.0032(8)
Si142 0.0620(10) 0.068(2) 0.0616(10) 0.0026(9) 0.0156(8) -0.0015(9)
C43 0.121(7) 0.085(5) 0.128(8) -0.014(5) 0.027(7) -0.018(5)
C143 0.145(10) 0.084(6) 0.111(8) 0.015(6) -0.004(9) 0.036(7)
C44 0.060(6) 0.169(4) 0.041(5) -0.001(6) 0.000(4) -0.017(6)
C144 0.060(6) 0.169(4) 0.041(5) -0.001(6) 0.000(4) -0.017(6)
C145 0.076(5) 0.101(6) 0.078(5) 0.007(5) 0.021(4) -0.013(5)
C45 0.059(3) 0.114(6) 0.068(3) 0.001(4) 0.019(3) 0.003(4)
C146 0.068(8) 0.165(16) 0.068(8) -0.025(10) 0.008(6) -0.015(9)
C46 0.066(7) 0.178(16) 0.114(11) 0.033(10) -0.000(6) -0.018(8)
C48 0.108(6) 0.108(7) 0.130(8) -0.014(6) 0.021(7) 0.037(6)
C147 0.080(9) 0.30(3) 0.070(7) 0.018(14) 0.012(6) -0.037(13)
C47 0.076(8) 0.248(19) 0.115(12) -0.013(12) 0.062(9) -0.010(10)
C148 0.135(10) 0.089(7) 0.178(13) 0.009(7) 0.023(10) -0.029(7)

loop_
_atom_type_symbol
_atom_type_scat_dispersion_real
_atom_type_scat_dispersion_imag
_atom_type_scat_Cromer_Mann_a1
_atom_type_scat_Cromer_Mann_b1
_atom_type_scat_Cromer_Mann_a2
_atom_type_scat_Cromer_Mann_b2
_atom_type_scat_Cromer_Mann_a3
_atom_type_scat_Cromer_Mann_b3
_atom_type_scat_Cromer_Mann_a4
_atom_type_scat_Cromer_Mann_b4
_atom_type_scat_Cromer_Mann_c
_atom_type_scat_source
C 0.0181 0.0091 2.3100 20.8439 1.0200 10.2075 1.5886 0.5687 0.8650 51.6512 0.2156 'International Tables Vol C 4.2.6.8 and 6.1.1.4'
H 0.0000 0.0000 0.4930 10.5109 0.3229 26.1257 0.1402 3.1424 0.0408 57.7998 0.0030 'International Tables Vol C 4.2.6.8 and 6.1.1.4'
N 0.0311 0.0180 12.2126 0.0057 3.1322 9.8933 2.0125 28.9975 1.1663 0.5826 -11.5290 'International Tables Vol C 4.2.6.8 and 6.1.1.4'
O 0.0492 0.0322 3.0485 13.2771 2.2868 5.7011 1.5463 0.3239 0.8670 32.9089 0.2508 'International Tables Vol C 4.2.6.8 and 6.1.1.4'
Si 0.2541 0.3302 6.2915 2.4386 3.0353 32.3337 1.9891 0.6785 1.5410 81.6937 1.1407 'International Tables Vol C 4.2.6.8 and 6.1.1.4'

loop_
_citation_id
_citation_doi
_citation_year
1 10.3390/antibiotics12010009 2023

loop_
_geom_angle_atom_site_label_1
_geom_angle_site_symmetry_1
_geom_angle_atom_site_label_2
_geom_angle_site_symmetry_2
_geom_angle_atom_site_label_3
_geom_angle_site_symmetry_3
_geom_angle
_geom_angle_publ_flag
O1 . C2 . N3 . 125.4(2) yes
O1 . C2 . C13 . 128.7(2) yes
N3 . C2 . C13 . 106.0(2) yes
C2 . N3 . C4 . 127.2(2) yes
C2 . N3 . C7 . 113.4(2) yes
C4 . N3 . C7 . 113.0(2) yes
N3 . C4 . C5 . 102.4(2) yes
N3 . C4 . C21 . 113.4(2) yes
C5 . C4 . C21 . 112.9(2) yes
N3 . C4 . H41 . 110.7 no
C5 . C4 . H41 . 108.9 no
C21 . C4 . H41 . 108.4 no
C4 . C5 . C6 . 106.2(2) yes
C4 . C5 . H51 . 110.7 no
C6 . C5 . H51 . 109.8 no
C4 . C5 . H52 . 109.9 no
C6 . C5 . H52 . 110.0 no
H51 . C5 . H52 . 110.1 no
C5 . C6 . C7 . 101.7(2) yes
C5 . C6 . C31 . 113.8(2) yes
C7 . C6 . C31 . 114.84(19) yes
C5 . C6 . H61 . 109.0 no
C7 . C6 . H61 . 110.3 no
C31 . C6 . H61 . 107.1 no
C6 . C7 . N3 . 103.0(2) yes
C6 . C7 . C8 . 123.8(2) yes
N3 . C7 . C8 . 101.89(19) yes
C6 . C7 . O41 . 105.02(18) yes
N3 . C7 . O41 . 111.1(2) yes
C8 . C7 . O41 . 111.5(2) yes
C7 . C8 . C9 . 129.7(2) yes
C7 . C8 . C13 . 109.0(2) yes
C9 . C8 . C13 . 121.2(2) yes
C8 . C9 . C10 . 117.4(3) yes
C8 . C9 . H91 . 122.1 no
C10 . C9 . H91 . 120.5 no
C9 . C10 . C11 . 121.8(3) yes
C9 . C10 . H101 . 118.5 no
C11 . C10 . H101 . 119.7 no
C10 . C11 . C12 . 120.6(2) yes
C10 . C11 . H111 . 119.6 no
C12 . C11 . H111 . 119.7 no
C11 . C12 . C13 . 118.1(2) yes
C11 . C12 . H121 . 121.0 no
C13 . C12 . H121 . 120.9 no
C2 . C13 . C8 . 109.5(2) yes
C2 . C13 . C12 . 129.6(2) yes
C8 . C13 . C12 . 120.9(2) yes
C4 . C21 . O22 . 122.8(3) yes
C4 . C21 . O23 . 111.4(2) yes
O22 . C21 . O23 . 125.7(3) yes
C21 . O23 . C24 . 115.9(3) yes
O23 . C24 . H242 . 107.7 no
O23 . C24 . H241 . 110.2 no
H242 . C24 . H241 . 110.0 no
O23 . C24 . H243 . 109.6 no
H242 . C24 . H243 . 108.6 no
H241 . C24 . H243 . 110.6 no
C6 . C31 . O32 . 126.9(3) yes
C6 . C31 . O33 . 110.6(2) yes
O32 . C31 . O33 . 122.5(3) yes
C31 . O33 . C34 . 115.0(3) yes
O33 . C34 . H343 . 109.9 no
O33 . C34 . H341 . 107.0 no
H343 . C34 . H341 . 114.0 no
O33 . C34 . H342 . 107.9 no
H343 . C34 . H342 . 110.2 no
H341 . C34 . H342 . 107.6 no
C7 . O41 . Si42 . 138.93(16) yes
C7 . O41 . Si142 . 127.55(18) yes
O41 . Si42 . C43 . 109.3(3) yes
O41 . Si42 . C44 . 107.6(5) yes
C43 . Si42 . C44 . 112.0(9) yes
O41 . Si42 . C45 . 103.1(2) yes
C43 . Si42 . C45 . 110.9(4) yes
C44 . Si42 . C45 . 113.4(6) yes
O41 . Si142 . C143 . 111.8(4) yes
O41 . Si142 . C144 . 117.8(6) yes
C143 . Si142 . C144 . 109.4(11) yes
O41 . Si142 . C145 . 100.5(3) yes
C143 . Si142 . C145 . 109.8(6) yes
C144 . Si142 . C145 . 106.9(9) yes
Si42 . C43 . H431 . 109.3 no
Si42 . C43 . H433 . 109.5 no
H431 . C43 . H433 . 108.5 no
Si42 . C43 . H432 . 109.0 no
H431 . C43 . H432 . 110.6 no
H433 . C43 . H432 . 109.9 no
Si142 . C143 . H1432 . 108.7 no
Si142 . C143 . H1431 . 108.6 no
H1432 . C143 . H1431 . 110.3 no
Si142 . C143 . H1433 . 108.7 no
H1432 . C143 . H1433 . 109.8 no
H1431 . C143 . H1433 . 110.6 no
Si42 . C44 . H443 . 107.3 no
Si42 . C44 . H441 . 107.5 no
H443 . C44 . H441 . 110.2 no
Si42 . C44 . H442 . 109.7 no
H443 . C44 . H442 . 111.7 no
H441 . C44 . H442 . 110.3 no
Si142 . C144 . H1441 . 108.0 no
Si142 . C144 . H1442 . 108.6 no
H1441 . C144 . H1442 . 109.8 no
Si142 . C144 . H1443 . 109.6 no
H1441 . C144 . H1443 . 110.4 no
H1442 . C144 . H1443 . 110.4 no
Si142 . C145 . C146 . 113.4(16) yes
Si142 . C145 . C147 . 111.2(15) yes
C146 . C145 . C147 . 100.9(14) yes
Si142 . C145 . C148 . 110.9(7) yes
C146 . C145 . C148 . 110.0(14) yes
C147 . C145 . C148 . 110.1(16) yes
Si42 . C45 . C46 . 106.8(9) yes
Si42 . C45 . C48 . 109.0(5) yes
C46 . C45 . C48 . 107.0(13) yes
Si42 . C45 . C47 . 106.9(7) yes
C46 . C45 . C47 . 116.3(17) yes
C48 . C45 . C47 . 110.7(14) yes
C145 . C146 . H1461 . 108.6 no
C145 . C146 . H1462 . 109.0 no
H1461 . C146 . H1462 . 110.4 no
C145 . C146 . H1463 . 109.4 no
H1461 . C146 . H1463 . 110.0 no
H1462 . C146 . H1463 . 109.5 no
C45 . C46 . H462 . 108.2 no
C45 . C46 . H463 . 109.4 no
H462 . C46 . H463 . 109.6 no
C45 . C46 . H461 . 109.7 no
H462 . C46 . H461 . 109.8 no
H463 . C46 . H461 . 110.1 no
C45 . C48 . H481 . 107.5 no
C45 . C48 . H482 . 109.8 no
H481 . C48 . H482 . 110.7 no
C45 . C48 . H483 . 108.1 no
H481 . C48 . H483 . 109.7 no
H482 . C48 . H483 . 111.0 no
C145 . C147 . H1472 . 109.3 no
C145 . C147 . H1473 . 110.4 no
H1472 . C147 . H1473 . 108.9 no
C145 . C147 . H1471 . 109.4 no
H1472 . C147 . H1471 . 109.5 no
H1473 . C147 . H1471 . 109.4 no
C45 . C47 . H471 . 109.1 no
C45 . C47 . H473 . 110.1 no
H471 . C47 . H473 . 109.2 no
C45 . C47 . H472 . 109.4 no
H471 . C47 . H472 . 108.8 no
H473 . C47 . H472 . 110.2 no
C145 . C148 . H1482 . 109.5 no
C145 . C148 . H1481 . 110.0 no
H1482 . C148 . H1481 . 109.7 no
C145 . C148 . H1483 . 108.9 no
H1482 . C148 . H1483 . 109.0 no
H1481 . C148 . H1483 . 109.8 no

loop_
_geom_bond_atom_site_label_1
_geom_bond_site_symmetry_1
_geom_bond_atom_site_label_2
_geom_bond_site_symmetry_2
_geom_bond_distance
_geom_bond_publ_flag
O1 . C2 . 1.221(3) yes
C2 . N3 . 1.375(3) yes
C2 . C13 . 1.469(4) yes
N3 . C4 . 1.458(3) yes
N3 . C7 . 1.462(3) yes
C4 . C5 . 1.556(4) yes
C4 . C21 . 1.517(4) yes
C4 . H41 . 0.990 no
C5 . C6 . 1.537(4) yes
C5 . H51 . 0.976 no
C5 . H52 . 0.966 no
C6 . C7 . 1.527(3) yes
C6 . C31 . 1.512(4) yes
C6 . H61 . 0.964 no
C7 . C8 . 1.515(3) yes
C7 . O41 . 1.419(3) yes
C8 . C9 . 1.378(4) yes
C8 . C13 . 1.387(4) yes
C9 . C10 . 1.396(4) yes
C9 . H91 . 0.947 no
C10 . C11 . 1.371(4) yes
C10 . H101 . 0.945 no
C11 . C12 . 1.386(4) yes
C11 . H111 . 0.945 no
C12 . C13 . 1.387(4) yes
C12 . H121 . 0.945 no
C21 . O22 . 1.198(4) yes
C21 . O23 . 1.317(3) yes
O23 . C24 . 1.452(4) yes
C24 . H242 . 0.971 no
C24 . H241 . 0.959 no
C24 . H243 . 0.973 no
C31 . O32 . 1.176(3) yes
C31 . O33 . 1.317(3) yes
O33 . C34 . 1.458(4) yes
C34 . H343 . 0.973 no
C34 . H341 . 1.012 no
C34 . H342 . 0.977 no
O41 . Si42 . 1.629(2) yes
O41 . Si142 . 1.722(3) yes
Si42 . C43 . 1.854(8) yes
Si42 . C44 . 1.860(14) yes
Si42 . C45 . 1.885(6) yes
Si142 . C143 . 1.845(10) yes
Si142 . C144 . 1.855(15) yes
Si142 . C145 . 1.853(8) yes
C43 . H431 . 0.967 no
C43 . H433 . 0.966 no
C43 . H432 . 0.968 no
C143 . H1432 . 0.960 no
C143 . H1431 . 0.962 no
C143 . H1433 . 0.965 no
C44 . H443 . 0.979 no
C44 . H441 . 0.974 no
C44 . H442 . 0.964 no
C144 . H1441 . 0.968 no
C144 . H1442 . 0.964 no
C144 . H1443 . 0.964 no
C145 . C146 . 1.537(9) yes
C145 . C147 . 1.546(9) yes
C145 . C148 . 1.535(9) yes
C45 . C46 . 1.547(9) yes
C45 . C48 . 1.538(8) yes
C45 . C47 . 1.541(9) yes
C146 . H1461 . 0.959 no
C146 . H1462 . 0.967 no
C146 . H1463 . 0.962 no
C46 . H462 . 0.957 no
C46 . H463 . 0.960 no
C46 . H461 . 0.967 no
C48 . H481 . 0.959 no
C48 . H482 . 0.966 no
C48 . H483 . 0.962 no
C147 . H1472 . 0.960 no
C147 . H1473 . 0.958 no
C147 . H1471 . 0.965 no
C47 . H471 . 0.958 no
C47 . H473 . 0.965 no
C47 . H472 . 0.962 no
C148 . H1482 . 0.963 no
C148 . H1481 . 0.970 no
C148 . H1483 . 0.964 no

loop_
_geom_hbond_atom_site_label_D
_geom_hbond_site_symmetry_D
_geom_hbond_atom_site_label_H
_geom_hbond_site_symmetry_H
_geom_hbond_atom_site_label_A
_geom_hbond_site_symmetry_A
_geom_hbond_angle_DHA
_geom_hbond_distance_DH
_geom_hbond_distance_HA
_geom_hbond_distance_DA
_geom_hbond_publ_flag
C5 . H51 . O22 2_647 142 0.98 2.52 3.337(13) yes
C10 . H101 . O1 1_545 125 0.95 2.58 3.220(13) yes
